data_4116895
loop_
_publ_author_name
'Dongwhan Lee'
'Stephen J. Lippard'

_publ_section_title
;
 Structural and Functional Models of the Dioxygen-Activating Centers of
 Non-Heme Diiron Enzymes Ribonucleotide Reductase and Soluble Methane
 Monooxygenase
;
_journal_name_full 'Journal of the American Chemical Society'
_journal_page_first 12153
_journal_page_last 12154
_journal_paper_doi 10.1021/ja9831094
_journal_volume 120
_journal_year 1998
_chemical_formula_sum 'C47 H42 Cl2 Fe O5'
_chemical_formula_weight 813.56
_chemical_name_common '[Fe2(m-O2CAr)2(O2CAr)2(THF)2]'
_chemical_name_systematic
; 
 ? 
;
_space_group_IT_number 2
_symmetry_cell_setting triclinic
_symmetry_space_group_name_Hall '-P 1'
_symmetry_space_group_name_H-M 'P -1'
_atom_sites_solution_hydrogens geom
_atom_sites_solution_primary direct
_atom_sites_solution_secondary difmap
_audit_creation_method SHELXL-97
_cell_angle_alpha 107.5490(10)
_cell_angle_beta 98.4140(10)
_cell_angle_gamma 105.7620(10)
_cell_formula_units_Z 2
_cell_length_a 10.7768(3)
_cell_length_b 14.2356(3)
_cell_length_c 15.1219(4)
_cell_measurement_temperature 188(2)
_cell_volume 2061.87(9)
_computing_cell_refinement 'Bruker SMART'
_computing_data_collection 'Bruker SMART'
_computing_data_reduction 'Bruker SHELXTL'
_computing_molecular_graphics 'Bruker SHELXTL'
_computing_publication_material 'Bruker SHELXTL'
_computing_structure_refinement 'SHELXL-97 (Sheldrick, 1997)'
_computing_structure_solution 'SHELXS-97 (Sheldrick, 1990)'
_diffrn_ambient_temperature 188(2)
_diffrn_measured_fraction_theta_full 0.855
_diffrn_measured_fraction_theta_max 0.855
_diffrn_measurement_device_type 'CCD area detector'
_diffrn_measurement_method 'phi and omega scans'
_diffrn_radiation_monochromator graphite
_diffrn_radiation_source 'fine-focus sealed tube'
_diffrn_radiation_type MoK\a
_diffrn_radiation_wavelength 0.71073
_diffrn_reflns_av_R_equivalents 0.0271
_diffrn_reflns_av_sigmaI/netI 0.0728
_diffrn_reflns_limit_h_max 7
_diffrn_reflns_limit_h_min -14
_diffrn_reflns_limit_k_max 18
_diffrn_reflns_limit_k_min -17
_diffrn_reflns_limit_l_max 19
_diffrn_reflns_limit_l_min -16
_diffrn_reflns_number 12551
_diffrn_reflns_theta_full 28.29
_diffrn_reflns_theta_max 28.29
_diffrn_reflns_theta_min 1.46
_exptl_absorpt_coefficient_mu 0.541
_exptl_absorpt_correction_T_max 1.000000
_exptl_absorpt_correction_T_min 0.733806
_exptl_absorpt_correction_type SADABS
_exptl_crystal_colour colorless
_exptl_crystal_density_diffrn 1.310
_exptl_crystal_description block
_exptl_crystal_F_000 848
_exptl_crystal_size_max 0.1
_exptl_crystal_size_mid 0.2
_exptl_crystal_size_min 0.4
_refine_diff_density_max 0.659
_refine_diff_density_min -0.597
_refine_diff_density_rms 0.067
_refine_ls_extinction_method none
_refine_ls_goodness_of_fit_ref 0.879
_refine_ls_hydrogen_treatment mixed
_refine_ls_matrix_type full
_refine_ls_number_parameters 519
_refine_ls_number_reflns 8751
_refine_ls_number_restraints 0
_refine_ls_restrained_S_all 0.879
_refine_ls_R_factor_all 0.0884
_refine_ls_R_factor_gt 0.0517
_refine_ls_shift/su_max 0.384
_refine_ls_shift/su_mean 0.008
_refine_ls_structure_factor_coef Fsqd
_refine_ls_weighting_details 'calc w=1/[\s^2^(Fo^2^)+(0.1000P)^2^+0.0000P] where P=(Fo^2^+2Fc^2^)/3'
_refine_ls_weighting_scheme calc
_refine_ls_wR_factor_gt 0.1320
_refine_ls_wR_factor_ref 0.1542
_reflns_number_gt 5805
_reflns_number_total 8751
_reflns_threshold_expression >2sigma(I)
_cod_data_source_file ja9831094_1.cif
_cod_data_source_block sir
_cod_database_code 4116895

loop_
_symmetry_equiv_pos_as_xyz
'x, y, z'
'-x, -y, -z'

loop_
_atom_site_label
_atom_site_type_symbol
_atom_site_fract_x
_atom_site_fract_y
_atom_site_fract_z
_atom_site_U_iso_or_equiv
_atom_site_adp_type
_atom_site_occupancy
_atom_site_symmetry_multiplicity
_atom_site_calc_flag
_atom_site_refinement_flags
_atom_site_disorder_assembly
_atom_site_disorder_group
Fe1 Fe 0.87293(4) -0.46309(3) 1.09179(3) 0.03150(13) Uani 1 1 d . . .
O1 O 0.78476(19) -0.45102(16) 1.20308(13) 0.0402(5) Uani 1 1 d . . .
O1T O 0.7376(2) -0.40411(16) 1.03202(14) 0.0467(5) Uani 1 1 d . . .
O2 O 0.95592(19) -0.50446(15) 1.22212(13) 0.0401(5) Uani 1 1 d . . .
O3 O 1.03631(19) -0.36830(15) 1.08513(14) 0.0433(5) Uani 1 1 d . . .
O4 O 0.80089(19) -0.60120(14) 0.98287(13) 0.0408(5) Uani 1 1 d . . .
C1 C 1.0479(4) 0.0088(3) 1.3230(3) 0.0687(11) Uani 1 1 d . . .
H1A H 0.9732 0.0085 1.2773 0.103 Uiso 1 1 calc R . .
H1B H 1.1232 0.0082 1.2937 0.103 Uiso 1 1 calc R . .
H1C H 1.0745 0.0718 1.3806 0.103 Uiso 1 1 calc R . .
C1C C 0.5100(3) -0.5047(3) 0.6419(2) 0.0551(8) Uani 1 1 d . . .
H1C1 H 0.4980 -0.4474 0.6914 0.083 Uiso 1 1 calc R . .
H1C2 H 0.4264 -0.5434 0.5924 0.083 Uiso 1 1 calc R . .
H1C3 H 0.5800 -0.4762 0.6131 0.083 Uiso 1 1 calc R . .
C1T C 0.6766(4) -0.4342(3) 0.9334(2) 0.0630(10) Uani 1 1 d . . .
H1TA H 0.6361 -0.5113 0.9038 0.076 Uiso 1 1 calc R . .
H1TB H 0.7432 -0.4103 0.8993 0.076 Uiso 1 1 calc R . .
C2 C 1.0064(3) -0.0865(2) 1.3498(2) 0.0501(8) Uani 1 1 d . . .
C2C C 0.5493(3) -0.5773(2) 0.68626(19) 0.0406(7) Uani 1 1 d . . .
C2T C 0.5721(4) -0.3844(3) 0.9277(3) 0.0795(13) Uani 1 1 d . . .
H2TA H 0.5746 -0.3541 0.8768 0.095 Uiso 1 1 calc R . .
H2TB H 0.4826 -0.4362 0.9137 0.095 Uiso 1 1 calc R . .
C3 C 0.9035(3) -0.1049(2) 1.3937(2) 0.0522(8) Uani 1 1 d . . .
H3B H 0.8580 -0.0557 1.4075 0.063 Uiso 1 1 calc R . .
C3C C 0.4553(3) -0.6489(2) 0.7081(2) 0.0427(7) Uani 1 1 d . . .
H3CA H 0.3659 -0.6495 0.6976 0.051 Uiso 1 1 calc R . .
C3T C 0.6036(5) -0.3011(4) 1.0230(3) 0.0851(14) Uani 1 1 d . . .
H3TA H 0.5271 -0.3124 1.0523 0.102 Uiso 1 1 calc R . .
H3TB H 0.6240 -0.2316 1.0168 0.102 Uiso 1 1 calc R . .
C4 C 0.8643(3) -0.1927(2) 1.4181(2) 0.0479(8) Uani 1 1 d . . .
H4A H 0.7939 -0.2020 1.4493 0.057 Uiso 1 1 calc R . .
C4C C 0.4874(3) -0.7195(2) 0.74480(19) 0.0387(7) Uani 1 1 d . . .
H4CA H 0.4197 -0.7693 0.7567 0.046 Uiso 1 1 calc R . .
C4T C 0.7227(4) -0.3076(3) 1.0833(2) 0.0604(10) Uani 1 1 d . . .
H4TA H 0.8032 -0.2482 1.0928 0.072 Uiso 1 1 calc R . .
H4TB H 0.7081 -0.3061 1.1467 0.072 Uiso 1 1 calc R . .
C5 C 0.9267(3) -0.2679(2) 1.39763(19) 0.0390(7) Uani 1 1 d . . .
C5C C 0.6196(3) -0.7182(2) 0.76467(18) 0.0331(6) Uani 1 1 d . . .
C6 C 1.0329(3) -0.2482(2) 1.3554(2) 0.0497(8) Uani 1 1 d . . .
H6A H 1.0803 -0.2961 1.3428 0.060 Uiso 1 1 calc R . .
C6C C 0.7149(3) -0.6442(2) 0.74589(19) 0.0363(6) Uani 1 1 d . . .
H6CA H 0.8053 -0.6403 0.7601 0.044 Uiso 1 1 calc R . .
C7 C 1.0705(3) -0.1599(3) 1.3315(2) 0.0554(9) Uani 1 1 d . . .
H7A H 1.1422 -0.1494 1.3017 0.067 Uiso 1 1 calc R . .
C7C C 0.6800(3) -0.5755(2) 0.70657(19) 0.0392(7) Uani 1 1 d . . .
H7CA H 0.7469 -0.5263 0.6934 0.047 Uiso 1 1 calc R . .
C8 C 0.8830(3) -0.3636(2) 1.4213(2) 0.0407(7) Uani 1 1 d . . .
C8C C 0.6526(3) -0.7980(2) 0.79949(18) 0.0344(6) Uani 1 1 d . . .
C9 C 0.8704(3) -0.3532(3) 1.5141(2) 0.0515(8) Uani 1 1 d . . .
H9A H 0.8871 -0.2856 1.5597 0.062 Uiso 1 1 calc R . .
C9C C 0.5757(3) -0.9030(2) 0.7527(2) 0.0442(7) Uani 1 1 d . . .
H9CA H 0.5006 -0.9221 0.7013 0.053 Uiso 1 1 calc R . .
C10 C 0.8346(4) -0.4384(3) 1.5402(2) 0.0638(10) Uani 1 1 d . . .
H10A H 0.8300 -0.4293 1.6044 0.077 Uiso 1 1 calc R . .
C10C C 0.6068(3) -0.9800(2) 0.7799(2) 0.0520(8) Uani 1 1 d . . .
H10B H 0.5529 -1.0512 0.7477 0.062 Uiso 1 1 calc R . .
C11 C 0.8050(3) -0.5378(3) 1.4745(2) 0.0555(9) Uani 1 1 d . . .
H11A H 0.7795 -0.5963 1.4939 0.067 Uiso 1 1 calc R . .
C11C C 0.7157(3) -0.9533(2) 0.8534(2) 0.0466(7) Uani 1 1 d . . .
H11B H 0.7369 -1.0069 0.8709 0.056 Uiso 1 1 calc R . .
C12 C 0.8120(3) -0.5536(2) 1.3792(2) 0.0429(7) Uani 1 1 d . . .
C12C C 0.7965(3) -0.8489(2) 0.90348(19) 0.0366(6) Uani 1 1 d . . .
C13 C 0.8536(3) -0.4648(2) 1.35462(19) 0.0358(6) Uani 1 1 d . . .
C13C C 0.7631(3) -0.7712(2) 0.87571(18) 0.0320(6) Uani 1 1 d . . .
C14 C 0.8664(3) -0.4757(2) 1.25334(19) 0.0340(6) Uani 1 1 d . . .
C14C C 0.8488(3) -0.6585(2) 0.92856(18) 0.0320(6) Uani 1 1 d . . .
C15 C 0.7706(3) -0.6621(2) 1.3095(2) 0.0425(7) Uani 1 1 d . . .
C15C C 0.9115(3) -0.8239(2) 0.9843(2) 0.0370(6) Uani 1 1 d . . .
C16 C 0.8103(3) -0.7377(3) 1.3344(3) 0.0616(9) Uani 1 1 d . . .
H16A H 0.8643 -0.7195 1.3967 0.074 Uiso 1 1 calc R . .
C16C C 1.0009(3) -0.8792(2) 0.9737(2) 0.0441(7) Uani 1 1 d . . .
H16B H 0.9905 -0.9305 0.9133 0.053 Uiso 1 1 calc R . .
C17 C 0.7721(4) -0.8394(3) 1.2696(3) 0.0696(11) Uani 1 1 d . . .
H17A H 0.8000 -0.8896 1.2889 0.084 Uiso 1 1 calc R . .
C17C C 1.1039(3) -0.8605(2) 1.0497(2) 0.0479(8) Uani 1 1 d . . .
H17B H 1.1642 -0.8983 1.0401 0.058 Uiso 1 1 calc R . .
C18 C 0.6953(4) -0.8696(3) 1.1784(3) 0.0610(10) Uani 1 1 d . . .
C18C C 1.1216(3) -0.7881(2) 1.1394(2) 0.0436(7) Uani 1 1 d . . .
C19 C 0.6617(5) -0.9792(3) 1.1053(3) 0.0910(15) Uani 1 1 d . . .
H19A H 0.7074 -1.0184 1.1330 0.136 Uiso 1 1 calc R . .
H19B H 0.6906 -0.9744 1.0479 0.136 Uiso 1 1 calc R . .
H19C H 0.5653 -1.0152 1.0882 0.136 Uiso 1 1 calc R . .
C19C C 1.2313(4) -0.7714(3) 1.2240(2) 0.0625(10) Uani 1 1 d . . .
H19D H 1.2067 -0.8301 1.2464 0.094 Uiso 1 1 calc R . .
H19E H 1.2431 -0.7062 1.2759 0.094 Uiso 1 1 calc R . .
H19F H 1.3146 -0.7670 1.2042 0.094 Uiso 1 1 calc R . .
C20 C 0.6507(3) -0.7956(3) 1.1544(3) 0.0550(8) Uani 1 1 d . . .
H20A H 0.5935 -0.8149 1.0930 0.066 Uiso 1 1 calc R . .
C20C C 1.0348(3) -0.7314(2) 1.1497(2) 0.0456(7) Uani 1 1 d . . .
H20B H 1.0465 -0.6797 1.2101 0.055 Uiso 1 1 calc R . .
C21 C 0.6883(3) -0.6937(2) 1.2187(2) 0.0457(7) Uani 1 1 d . . .
H21A H 0.6571 -0.6445 1.2002 0.055 Uiso 1 1 calc R . .
C21C C 0.9317(3) -0.7484(2) 1.0743(2) 0.0403(7) Uani 1 1 d . . .
H21B H 0.8739 -0.7084 1.0837 0.048 Uiso 1 1 calc R . .
C10S C 1.5019(5) 0.1605(5) 1.4943(3) 0.0999(17) Uani 1 1 d . . .
Cl1A Cl 1.4559(5) 0.2406(4) 1.4312(3) 0.0644(11) Uani 0.434(3) 1 d P A 1
Cl2A Cl 1.6322(4) 0.1349(3) 1.4877(3) 0.1248(15) Uani 0.434(3) 1 d P A 1
Cl1 Cl 1.3733(2) 0.06171(15) 1.48742(13) 0.0776(7) Uani 0.566(3) 1 d P A 2
Cl2 Cl 1.4624(8) 0.2383(6) 1.4330(5) 0.169(3) Uani 0.566(3) 1 d P A 2

loop_
_atom_site_aniso_label
_atom_site_aniso_U_11
_atom_site_aniso_U_22
_atom_site_aniso_U_33
_atom_site_aniso_U_23
_atom_site_aniso_U_13
_atom_site_aniso_U_12
Fe1 0.0278(2) 0.0364(2) 0.0279(2) 0.00737(16) 0.00673(15) 0.01189(16)
O1 0.0381(11) 0.0535(12) 0.0330(10) 0.0168(9) 0.0103(9) 0.0191(10)
O1T 0.0517(13) 0.0593(13) 0.0314(10) 0.0078(9) 0.0032(9) 0.0354(11)
O2 0.0383(11) 0.0476(11) 0.0392(11) 0.0148(9) 0.0154(9) 0.0198(9)
O3 0.0329(11) 0.0466(12) 0.0501(12) 0.0240(10) 0.0070(9) 0.0072(9)
O4 0.0426(11) 0.0364(10) 0.0346(10) 0.0029(8) 0.0021(9) 0.0148(9)
C1 0.087(3) 0.054(2) 0.060(2) 0.0197(18) 0.020(2) 0.016(2)
C1C 0.0451(19) 0.067(2) 0.057(2) 0.0259(17) 0.0066(16) 0.0244(17)
C1T 0.075(3) 0.075(2) 0.0399(18) 0.0155(17) 0.0021(17) 0.038(2)
C2 0.053(2) 0.0435(17) 0.0410(17) 0.0049(14) 0.0095(15) 0.0082(15)
C2C 0.0381(16) 0.0494(17) 0.0305(14) 0.0102(13) 0.0038(12) 0.0161(14)
C2T 0.079(3) 0.097(3) 0.068(3) 0.028(2) -0.001(2) 0.050(3)
C3 0.0487(19) 0.0411(17) 0.054(2) 0.0035(15) 0.0077(16) 0.0125(15)
C3C 0.0274(14) 0.0570(18) 0.0397(16) 0.0095(14) 0.0054(12) 0.0183(14)
C3T 0.101(3) 0.118(4) 0.064(3) 0.030(3) 0.020(2) 0.085(3)
C4 0.0357(16) 0.0494(18) 0.0434(17) -0.0002(14) 0.0121(14) 0.0085(14)
C4C 0.0289(14) 0.0446(16) 0.0347(15) 0.0091(13) 0.0059(12) 0.0070(12)
C4T 0.083(3) 0.059(2) 0.050(2) 0.0162(17) 0.0154(18) 0.045(2)
C5 0.0319(15) 0.0421(15) 0.0301(14) 0.0016(12) 0.0075(12) 0.0054(12)
C5C 0.0297(14) 0.0398(15) 0.0244(13) 0.0054(11) 0.0059(11) 0.0106(12)
C6 0.0467(18) 0.0431(17) 0.0555(19) 0.0083(15) 0.0235(16) 0.0140(15)
C6C 0.0272(14) 0.0492(16) 0.0332(14) 0.0134(13) 0.0092(11) 0.0144(12)
C7 0.053(2) 0.0511(19) 0.052(2) 0.0070(15) 0.0275(17) 0.0062(16)
C7C 0.0322(15) 0.0524(17) 0.0365(15) 0.0200(13) 0.0106(12) 0.0139(13)
C8 0.0318(15) 0.0508(17) 0.0330(15) 0.0088(13) 0.0096(12) 0.0101(13)
C8C 0.0326(14) 0.0403(15) 0.0276(13) 0.0089(12) 0.0112(11) 0.0098(12)
C9 0.0481(19) 0.0564(19) 0.0335(16) 0.0052(14) 0.0100(14) 0.0041(15)
C9C 0.0412(17) 0.0455(17) 0.0347(15) 0.0068(13) 0.0049(13) 0.0081(14)
C10 0.068(2) 0.077(3) 0.0326(17) 0.0187(17) 0.0114(16) 0.005(2)
C10C 0.063(2) 0.0349(16) 0.0436(18) 0.0079(14) 0.0065(16) 0.0036(15)
C11 0.052(2) 0.066(2) 0.0439(19) 0.0275(17) 0.0093(15) 0.0063(17)
C11C 0.060(2) 0.0347(15) 0.0400(17) 0.0132(13) 0.0087(15) 0.0099(14)
C12 0.0346(16) 0.0520(18) 0.0393(16) 0.0186(14) 0.0051(13) 0.0097(14)
C12C 0.0433(16) 0.0362(14) 0.0301(14) 0.0104(12) 0.0123(12) 0.0128(13)
C13 0.0284(14) 0.0464(16) 0.0302(14) 0.0122(12) 0.0074(11) 0.0108(12)
C13C 0.0324(14) 0.0364(14) 0.0281(13) 0.0092(11) 0.0129(11) 0.0131(12)
C14 0.0295(14) 0.0327(14) 0.0351(15) 0.0087(11) 0.0083(12) 0.0069(11)
C14C 0.0320(14) 0.0345(14) 0.0275(13) 0.0128(11) 0.0005(11) 0.0099(12)
C15 0.0331(15) 0.0468(17) 0.0500(18) 0.0216(14) 0.0113(13) 0.0118(13)
C15C 0.0465(17) 0.0317(14) 0.0367(15) 0.0165(12) 0.0121(13) 0.0137(13)
C16 0.047(2) 0.065(2) 0.075(2) 0.035(2) 0.0042(18) 0.0162(18)
C16C 0.061(2) 0.0365(15) 0.0358(16) 0.0118(13) 0.0089(14) 0.0201(15)
C17 0.065(2) 0.058(2) 0.103(3) 0.041(2) 0.023(2) 0.033(2)
C17C 0.059(2) 0.0396(16) 0.0500(18) 0.0184(14) 0.0102(16) 0.0229(15)
C18 0.058(2) 0.0464(19) 0.083(3) 0.0220(19) 0.033(2) 0.0168(17)
C18C 0.0489(18) 0.0352(15) 0.0444(17) 0.0190(13) 0.0025(14) 0.0098(14)
C19 0.113(4) 0.053(2) 0.114(4) 0.024(2) 0.061(3) 0.030(2)
C19C 0.073(3) 0.0504(19) 0.051(2) 0.0144(16) -0.0084(18) 0.0170(18)
C20 0.050(2) 0.0493(19) 0.055(2) 0.0117(16) 0.0115(16) 0.0082(16)
C20C 0.058(2) 0.0403(16) 0.0335(16) 0.0101(13) 0.0071(14) 0.0144(15)
C21 0.0416(17) 0.0453(17) 0.0489(18) 0.0172(14) 0.0093(14) 0.0135(14)
C21C 0.0481(18) 0.0386(15) 0.0362(15) 0.0135(13) 0.0118(13) 0.0166(13)
C10S 0.102(4) 0.145(5) 0.060(3) 0.026(3) 0.016(3) 0.069(4)
Cl1A 0.084(3) 0.063(2) 0.040(2) 0.0149(18) -0.0059(18) 0.032(2)
Cl2A 0.099(3) 0.136(3) 0.111(3) 0.011(2) 0.004(2) 0.044(2)
Cl1 0.0762(13) 0.0842(13) 0.0706(12) 0.0150(9) 0.0155(9) 0.0398(11)
Cl2 0.199(7) 0.152(5) 0.107(4) 0.014(4) -0.002(4) 0.040(5)

loop_
_atom_type_symbol
_atom_type_description
_atom_type_scat_dispersion_real
_atom_type_scat_dispersion_imag
_atom_type_scat_source
C C 0.0033 0.0016 'International Tables Vol C Tables 4.2.6.8 and 6.1.1.4'
H H 0.0000 0.0000 'International Tables Vol C Tables 4.2.6.8 and 6.1.1.4'
O O 0.0106 0.0060 'International Tables Vol C Tables 4.2.6.8 and 6.1.1.4'
Fe Fe 0.3463 0.8444 'International Tables Vol C Tables 4.2.6.8 and 6.1.1.4'
Cl Cl 0.1484 0.1585 'International Tables Vol C Tables 4.2.6.8 and 6.1.1.4'

loop_
_geom_angle_atom_site_label_1
_geom_angle_atom_site_label_2
_geom_angle_atom_site_label_3
_geom_angle
_geom_angle_site_symmetry_1
_geom_angle_site_symmetry_3
O3 Fe1 O4 114.33(9) . .
O3 Fe1 O1 128.66(9) . .
O4 Fe1 O1 116.11(8) . .
O3 Fe1 O1T 98.57(9) . .
O4 Fe1 O1T 92.79(8) . .
O1 Fe1 O1T 88.02(8) . .
O3 Fe1 O2 99.84(8) . .
O4 Fe1 O2 103.69(7) . .
O1 Fe1 O2 59.52(7) . .
O1T Fe1 O2 147.40(7) . .
C14 O1 Fe1 96.21(16) . .
C1T O1T C4T 108.9(2) . .
C1T O1T Fe1 126.86(19) . .
C4T O1T Fe1 122.22(18) . .
C14 O2 Fe1 82.70(16) . .
C14C O3 Fe1 156.64(19) 2_747 .
C14C O4 Fe1 135.98(18) . .
O1T C1T C2T 106.9(3) . .
C3 C2 C7 117.0(3) . .
C3 C2 C1 121.7(3) . .
C7 C2 C1 121.2(3) . .
C3C C2C C7C 117.5(3) . .
C3C C2C C1C 120.7(3) . .
C7C C2C C1C 121.8(3) . .
C3T C2T C1T 105.6(3) . .
C2 C3 C4 122.1(3) . .
C4C C3C C2C 122.0(3) . .
C2T C3T C4T 106.5(3) . .
C3 C4 C5 120.9(3) . .
C3C C4C C5C 120.5(3) . .
O1T C4T C3T 106.0(3) . .
C6 C5 C4 117.0(3) . .
C6 C5 C8 121.7(3) . .
C4 C5 C8 121.2(3) . .
C6C C5C C4C 117.6(3) . .
C6C C5C C8C 122.0(2) . .
C4C C5C C8C 120.3(2) . .
C7 C6 C5 121.1(3) . .
C5C C6C C7C 121.0(3) . .
C6 C7 C2 121.8(3) . .
C2C C7C C6C 121.3(3) . .
C9 C8 C13 118.2(3) . .
C9 C8 C5 118.8(3) . .
C13 C8 C5 123.1(2) . .
C9C C8C C13C 118.7(3) . .
C9C C8C C5C 119.3(2) . .
C13C C8C C5C 121.9(2) . .
C10 C9 C8 121.0(3) . .
C10C C9C C8C 121.1(3) . .
C9 C10 C11 120.7(3) . .
C11C C10C C9C 119.9(3) . .
C10 C11 C12 120.9(3) . .
C10C C11C C12C 121.7(3) . .
C13 C12 C11 117.5(3) . .
C13 C12 C15 123.5(3) . .
C11 C12 C15 119.0(3) . .
C11C C12C C13C 117.9(3) . .
C11C C12C C15C 119.6(3) . .
C13C C12C C15C 122.5(2) . .
C12 C13 C8 121.6(3) . .
C12 C13 C14 120.5(2) . .
C8 C13 C14 117.9(2) . .
C8C C13C C12C 120.7(2) . .
C8C C13C C14C 120.5(2) . .
C12C C13C C14C 118.8(2) . .
O2 C14 O1 121.3(3) . .
O2 C14 C13 121.4(3) . .
O1 C14 C13 117.2(2) . .
O4 C14C O3 126.1(2) . 2_747
O4 C14C C13C 117.4(2) . .
O3 C14C C13C 116.5(2) 2_747 .
C16 C15 C21 117.1(3) . .
C16 C15 C12 120.5(3) . .
C21 C15 C12 122.3(3) . .
C16C C15C C21C 117.4(3) . .
C16C C15C C12C 120.4(3) . .
C21C C15C C12C 122.1(3) . .
C15 C16 C17 120.9(3) . .
C17C C16C C15C 121.0(3) . .
C18 C17 C16 122.0(3) . .
C16C C17C C18C 121.6(3) . .
C17 C18 C20 117.3(3) . .
C17 C18 C19 121.8(4) . .
C20 C18 C19 120.9(4) . .
C17C C18C C20C 117.6(3) . .
C17C C18C C19C 121.4(3) . .
C20C C18C C19C 121.0(3) . .
C21 C20 C18 121.0(3) . .
C21C C20C C18C 121.6(3) . .
C20 C21 C15 121.5(3) . .
C20C C21C C15C 120.8(3) . .
Cl2A C10S Cl1 114.9(4) . .
Cl2A C10S Cl2 117.7(5) . .
Cl1 C10S Cl2 114.0(4) . .
Cl2A C10S Cl1A 119.4(4) . .
Cl1 C10S Cl1A 112.6(3) . .
Cl2 C10S Cl1A 1.7(4) . .

loop_
_geom_bond_atom_site_label_1
_geom_bond_atom_site_label_2
_geom_bond_distance
_geom_bond_site_symmetry_2
Fe1 O3 1.9428(19) .
Fe1 O4 2.0061(18) .
Fe1 O1 2.0363(19) .
Fe1 O1T 2.0941(19) .
Fe1 O2 2.3455(19) .
O1 C14 1.268(3) .
O1T C1T 1.419(4) .
O1T C4T 1.424(4) .
O2 C14 1.246(3) .
O3 C14C 1.260(3) 2_747
O4 C14C 1.247(3) .
C1 C2 1.503(5) .
C1C C2C 1.507(4) .
C1T C2T 1.490(5) .
C2 C3 1.379(5) .
C2 C7 1.385(5) .
C2C C3C 1.384(4) .
C2C C7C 1.387(4) .
C2T C3T 1.485(5) .
C3 C4 1.385(4) .
C3C C4C 1.380(4) .
C3T C4T 1.504(5) .
C4 C5 1.395(4) .
C4C C5C 1.406(4) .
C5 C6 1.394(4) .
C5 C8 1.484(4) .
C5C C6C 1.387(4) .
C5C C8C 1.490(4) .
C6 C7 1.383(5) .
C6C C7C 1.392(4) .
C8 C9 1.396(4) .
C8 C13 1.405(4) .
C8C C9C 1.392(4) .
C8C C13C 1.406(4) .
C9 C10 1.363(5) .
C9C C10C 1.382(4) .
C10 C11 1.380(5) .
C10C C11C 1.370(4) .
C11 C12 1.407(4) .
C11C C12C 1.401(4) .
C12 C13 1.401(4) .
C12 C15 1.484(4) .
C12C C13C 1.409(4) .
C12C C15C 1.486(4) .
C13 C14 1.523(4) .
C13C C14C 1.506(4) .
C14C O3 1.260(3) 2_747
C15 C16 1.388(4) .
C15 C21 1.389(4) .
C15C C16C 1.399(4) .
C15C C21C 1.400(4) .
C16 C17 1.389(5) .
C16C C17C 1.381(4) .
C17 C18 1.374(6) .
C17C C18C 1.383(4) .
C18 C20 1.389(5) .
C18 C19 1.523(5) .
C18C C20C 1.388(4) .
C18C C19C 1.521(4) .
C20 C21 1.388(4) .
C20C C21C 1.382(4) .
C10S Cl2A 1.552(6) .
C10S Cl1 1.649(6) .
C10S Cl2 1.741(8) .
C10S Cl1A 1.812(7) .
